data_7010004
loop_
_publ_author_name
'Zhixuan (Jack) Chen'
'Natasha Karasek'
'Donald C. Craig'
'Stephen B. Colbran'

_publ_section_title
;
 Copper(II/I) complexes of a bulky tris(pyrazolylmethyl)amine ligand
;
_journal_issue 19
_journal_name_full 'J. Chem. Soc., Dalton Trans.'
_journal_page_first 3445
_journal_page_last 3452
_journal_paper_doi 10.1039/b005081o
_journal_year 2000
_chemical_formula_sum 'C36 H39 Cl2 Cu N7 O3'
_chemical_formula_weight 752.2
_space_group_IT_number 4
_symmetry_cell_setting monoclinic
_symmetry_space_group_name_Hall 'P 2yb'
_symmetry_space_group_name_H-M 'P 1 21 1'
_atom_type_scat_source 'International Tables for X-ray Crystallography, Vol. IV'
_audit_creation_method 'RAELSPUB and manual entry'
_cell_angle_alpha 90
_cell_angle_beta 104.575(8)
_cell_angle_gamma 90
_cell_formula_units_Z 2
_cell_length_a 7.314(2)
_cell_length_b 20.573(2)
_cell_length_c 12.094(2)
_cell_measurement_reflns_used 10
_cell_measurement_temperature 294
_cell_measurement_theta_max 27
_cell_measurement_theta_min 23
_cell_volume 1761.2(6)
_diffrn_measurement_device_type 'Nonius CAD-4'
_diffrn_measurement_method \w--2\q
_diffrn_radiation_type 'Cu K\a'
_diffrn_radiation_wavelength 1.54184
_diffrn_reflns_av_R_equivalents 0.010
_diffrn_reflns_limit_h_max 8
_diffrn_reflns_limit_h_min -8
_diffrn_reflns_limit_k_max 25
_diffrn_reflns_limit_k_min 0
_diffrn_reflns_limit_l_max 14
_diffrn_reflns_limit_l_min 0
_diffrn_reflns_number 3588
_diffrn_reflns_theta_max 70
_diffrn_standards_decay_% 0
_diffrn_standards_interval_time 30min
_diffrn_standards_number 1
_exptl_absorpt_coefficient_mu 2.656
_exptl_absorpt_correction_T_max 0.82
_exptl_absorpt_correction_T_min 0.44
_exptl_absorpt_correction_type analytical
_exptl_absorpt_process_details '(DeMeulenaer & Tompa, 1965)'
_exptl_crystal_density_diffrn 1.42
_exptl_crystal_density_method 'not measured'
_exptl_crystal_description prism
_exptl_crystal_F_000 782.0
_exptl_crystal_size_max 0.37
_exptl_crystal_size_mid 0.14
_exptl_crystal_size_min 0.07
_refine_diff_density_max 0.30
_refine_diff_density_min -0.57
_refine_ls_extinction_method none
_refine_ls_goodness_of_fit_ref 1.39
_refine_ls_hydrogen_treatment noref
_refine_ls_number_parameters 324
_refine_ls_number_reflns 2922
_refine_ls_R_factor_gt 0.033
_refine_ls_shift/su_max 0.008
_refine_ls_structure_factor_coef F
_refine_ls_weighting_details 'w = 1/[\s^2^(F) + 0.0016F^2^]'
_refine_ls_weighting_scheme calc
_refine_ls_wR_factor_ref 0.043
_reflns_number_gt 2922
_reflns_number_total 3580
_reflns_threshold_expression I>3\s(I)
_cod_data_source_file b005081o.txt
_cod_data_source_block COMPOUND1
_cod_original_cell_volume 1761.2(5)
_cod_original_sg_symbol_H-M 'P 21'
_cod_original_formula_sum 'C36 H39 Cl2 Cu1 N7 O3'
_cod_database_code 7010004

loop_
_symmetry_equiv_pos_site_id
_symmetry_equiv_pos_as_xyz
1 x,y,z
2 -x,1/2+y,-z

loop_
_atom_site_label
_atom_site_fract_x
_atom_site_fract_y
_atom_site_fract_z
_atom_site_U_iso_or_equiv
_atom_site_adp_type
_atom_site_type_symbol
Cu 0.49877(8) 0.50000 0.01993(5) 0.0448(2) Uani Cu
Cl1 0.7579(2) 0.4377(1) 0.0589(1) 0.0601(3) Uani Cl
Cl2 0.3285(2) 0.5907(1) -0.0438(1) 0.0684(3) Uani Cl
O1 1.0089(7) 0.5940(3) -0.3394(5) 0.072(5) Uani O
O1' 1.0576(12) 0.5379(4) -0.3802(8) 0.073(6) Uani O
O2 1.2907(5) 0.7047(2) 0.2860(3) 0.077(3) Uani O
O3 -0.5319(5) 0.3006(2) 0.4733(4) 0.085(5) Uani O
N1 0.3960(5) 0.4522(2) -0.1291(3) 0.0508(9) Uani N
N2 0.2522(5) 0.4091(2) -0.1274(3) 0.0486(9) Uani N
N3 0.5251(5) 0.5274(2) 0.1855(3) 0.0461(8) Uani N
N4 0.3849(4) 0.4983(2) 0.2259(3) 0.0478(8) Uani N
N5 0.1204(5) 0.3384(2) 0.2151(3) 0.0511(9) Uani N
N6 0.2312(5) 0.3209(2) 0.1429(3) 0.0507(9) Uani N
N7 0.2812(4) 0.4279(2) 0.0686(3) 0.0418(8) Uani N
C1 0.1468(5) 0.4195(2) -0.0413(4) 0.047(1) Uani C
C2 0.2185(7) 0.3697(2) -0.2193(4) 0.056(1) Uani C
C3 0.3452(7) 0.3851(3) -0.2801(4) 0.059(1) Uani C
C4 0.4531(6) 0.4374(3) -0.2228(4) 0.054(1) Uani C
C5 0.6001(7) 0.4795(3) -0.2495(6) 0.051(3) Uani C
C6 0.6238(7) 0.5447(3) -0.2209(5) 0.060(4) Uani C
C7 0.7632(8) 0.5817(2) -0.2516(5) 0.066(4) Uani C
C8 0.8802(7) 0.5533(3) -0.3115(5) 0.059(3) Uani C
C9 0.8582(7) 0.4883(3) -0.3406(5) 0.060(4) Uani C
C10 0.7184(8) 0.4517(2) -0.3095(6) 0.059(3) Uani C
C5' 0.6192(12) 0.4596(5) -0.2609(10) 0.052(3) Uani C
C6' 0.6916(12) 0.5199(5) -0.2220(8) 0.053(3) Uani C
C7' 0.8416(12) 0.5471(4) -0.2581(8) 0.057(3) Uani C
C8' 0.9202(10) 0.5136(5) -0.3338(8) 0.060(4) Uani C
C9' 0.8495(13) 0.4533(5) -0.3734(9) 0.073(5) Uani C
C10' 0.6995(15) 0.4266(4) -0.3368(11) 0.069(5) Uani C
C11 0.0667(8) 0.3190(3) -0.2426(5) 0.076(2) Uani C
C12 1.1682(12) 0.5651(5) -0.3679(10) 0.083(7) Uani C
C12' 1.1290(22) 0.6011(6) -0.3439(15) 0.082(7) Uani C
C13 0.2181(6) 0.4735(2) 0.1453(4) 0.047(1) Uani C
C14 0.4152(6) 0.5062(3) 0.3394(4) 0.055(1) Uani C
C15 0.5802(7) 0.5415(3) 0.3755(4) 0.059(1) Uani C
C16 0.6451(6) 0.5534(2) 0.2761(4) 0.049(1) Uani C
C17 0.8144(5) 0.5920(2) 0.2724(3) 0.050(1) Uani C
C18 0.9016(5) 0.6279(2) 0.3680(3) 0.063(2) Uani C
C19 1.0622(5) 0.6649(2) 0.3702(3) 0.070(2) Uani C
C20 1.1367(5) 0.6662(2) 0.2759(3) 0.058(1) Uani C
C21 1.0512(5) 0.6306(2) 0.1799(3) 0.059(1) Uani C
C22 0.8906(5) 0.5937(2) 0.1785(3) 0.057(1) Uani C
C23 0.2886(8) 0.4789(3) 0.4055(5) 0.077(2) Uani C
C24 1.3647(9) 0.7123(3) 0.1883(5) 0.089(3) Uani C
C25 0.3662(6) 0.3684(2) 0.1227(4) 0.050(1) Uani C
C26 0.1868(7) 0.2620(2) 0.0959(4) 0.057(1) Uani C
C27 0.0364(7) 0.2401(2) 0.1338(5) 0.060(1) Uani C
C28 0.0013(6) 0.2883(2) 0.2072(4) 0.052(1) Uani C
C29 -0.1445(5) 0.2908(2) 0.2735(3) 0.058(2) Uani C
C30 -0.2647(5) 0.2388(2) 0.2737(3) 0.070(3) Uani C
C31 -0.3968(5) 0.2402(2) 0.3392(4) 0.071(3) Uani C
C32 -0.4092(5) 0.2941(2) 0.4051(3) 0.069(3) Uani C
C33 -0.2903(6) 0.3463(2) 0.4057(3) 0.079(3) Uani C
C34 -0.1587(5) 0.3445(2) 0.3400(3) 0.069(2) Uani C
C35 0.2996(9) 0.2290(3) 0.0250(5) 0.076(2) Uani C
C36 -0.6519(8) 0.2465(3) 0.4782(6) 0.093(6) Uani C
H1C1 0.0646 0.3810 -0.0385 0.047 Uani H
H2C1 0.0665 0.4593 -0.0606 0.047 Uani H
HC3 0.3592 0.3635 -0.3516 0.059 Uani H
HC6 0.5397 0.5656 -0.1776 0.075 Uani H
HC7 0.7784 0.6287 -0.2303 0.089 Uani H
HC9 0.9424 0.4675 -0.3840 0.077 Uani H
HC10 0.7034 0.4047 -0.3309 0.076 Uani H
HC6' 0.6354 0.5445 -0.1672 0.064 Uani H
HC7' 0.8921 0.5907 -0.2291 0.071 Uani H
HC9' 0.9059 0.4289 -0.4282 0.099 Uani H
HC10' 0.6492 0.3830 -0.3658 0.092 Uani H
H1C11 0.0673 0.2956 -0.3151 0.076 Uani H
H2C11 0.0905 0.2872 -0.1780 0.076 Uani H
H3C11 -0.0590 0.3401 -0.2504 0.076 Uani H
H1C12 1.2510 0.6000 -0.3865 0.096 Uani H
H2C12 1.2412 0.5390 -0.3016 0.090 Uani H
H3C12 1.1241 0.5360 -0.4357 0.088 Uani H
H1C12' 1.2283 0.6132 -0.3839 0.095 Uani H
H2C12' 1.0236 0.6334 -0.3630 0.086 Uani H
H3C12' 1.1851 0.6008 -0.2595 0.090 Uani H
H1C13 0.1461 0.5101 0.1001 0.047 Uani H
H2C13 0.1355 0.4504 0.1871 0.047 Uani H
HC15 0.6414 0.5557 0.4553 0.059 Uani H
HC18 0.8487 0.6272 0.4366 0.087 Uani H
HC19 1.1235 0.6905 0.4399 0.102 Uani H
HC21 1.1044 0.6313 0.1114 0.080 Uani H
HC22 0.8296 0.5681 0.1087 0.080 Uani H
H1C23 0.3373 0.4906 0.4880 0.077 Uani H
H2C23 0.1586 0.4971 0.3761 0.077 Uani H
H3C23 0.2841 0.4305 0.3973 0.077 Uani H
H1C24 1.4772 0.7417 0.2077 0.108 Uani H
H2C24 1.4032 0.6689 0.1645 0.106 Uani H
H3C24 1.2657 0.7317 0.1243 0.088 Uani H
H1C25 0.4399 0.3481 0.0724 0.050 Uani H
H2C25 0.4537 0.3800 0.1979 0.050 Uani H
HC27 -0.0071 0.2212 0.1989 0.060 Uani H
HC30 -0.2566 0.1996 0.2263 0.097 Uani H
HC31 -0.4824 0.2022 0.3384 0.093 Uani H
HC33 -0.2986 0.3855 0.4533 0.112 Uani H
HC34 -0.0731 0.3825 0.3409 0.090 Uani H
H1C35 0.2415 0.1859 -0.0012 0.076 Uani H
H2C35 0.3007 0.2565 -0.0430 0.076 Uani H
H3C35 0.4320 0.2224 0.0716 0.076 Uani H
H1C36 -0.7344 0.2570 0.5304 0.106 Uani H
H2C36 -0.7324 0.2371 0.4000 0.103 Uani H
H3C36 -0.5729 0.2076 0.5078 0.101 Uani H

loop_
_atom_site_aniso_label
_atom_site_aniso_U_11
_atom_site_aniso_U_22
_atom_site_aniso_U_33
_atom_site_aniso_U_12
_atom_site_aniso_U_13
_atom_site_aniso_U_23
_atom_site_aniso_type_symbol
Cu 0.0415(3) 0.0465(3) 0.0454(3) -0.0036(3) 0.0090(2) -0.0040(3) Cu
Cl1 0.0420(5) 0.0647(7) 0.0737(8) 0.0037(5) 0.0148(5) -0.0056(6) Cl
Cl2 0.0786(8) 0.0552(7) 0.0671(8) 0.0089(6) 0.0105(6) 0.0103(6) Cl
O1 0.069(4) 0.079(5) 0.076(9) -0.007(3) 0.032(5) 0.006(3) O
O1' 0.070(5) 0.088(7) 0.073(8) -0.001(4) 0.037(5) 0.005(3) O
O2 0.059(2) 0.078(3) 0.086(4) -0.019(2) 0.006(2) -0.009(3) O
O3 0.081(3) 0.100(8) 0.084(4) 0.006(2) 0.041(4) 0.016(3) O
N1 0.044(2) 0.056(2) 0.051(2) -0.013(2) 0.009(2) -0.006(2) N
N2 0.043(2) 0.048(2) 0.054(2) -0.009(2) 0.013(2) -0.009(2) N
N3 0.044(2) 0.048(2) 0.046(2) -0.001(2) 0.011(2) -0.002(2) N
N4 0.045(2) 0.052(2) 0.047(2) -0.002(2) 0.014(1) -0.004(2) N
N5 0.055(2) 0.045(2) 0.058(2) 0.000(2) 0.023(2) -0.001(2) N
N6 0.049(2) 0.044(2) 0.062(2) 0.004(2) 0.019(2) 0.002(2) N
N7 0.038(2) 0.045(2) 0.043(2) 0.002(2) 0.010(1) -0.002(2) N
C1 0.038(2) 0.055(3) 0.049(2) -0.004(2) 0.012(2) -0.001(2) C
C2 0.060(3) 0.049(3) 0.054(3) -0.006(2) 0.007(2) -0.008(2) C
C3 0.063(3) 0.063(3) 0.051(3) -0.007(3) 0.013(2) -0.010(2) C
C4 0.050(2) 0.067(3) 0.047(3) -0.003(2) 0.016(2) 0.000(2) C
C5 0.052(3) 0.064(4) 0.038(4) 0.000(2) 0.013(2) -0.002(3) C
C6 0.064(3) 0.063(4) 0.058(5) 0.001(2) 0.026(3) -0.004(3) C
C7 0.071(3) 0.064(4) 0.070(7) -0.004(2) 0.032(4) -0.005(3) C
C8 0.059(3) 0.070(4) 0.052(5) -0.002(2) 0.020(3) 0.002(3) C
C9 0.064(3) 0.072(5) 0.052(5) -0.001(3) 0.026(3) -0.004(2) C
C10 0.064(3) 0.067(5) 0.049(5) -0.004(2) 0.024(2) -0.008(2) C
C5' 0.055(3) 0.064(4) 0.040(4) -0.001(2) 0.015(2) -0.004(3) C
C6' 0.056(3) 0.064(4) 0.041(4) -0.001(2) 0.016(2) -0.004(3) C
C7' 0.058(3) 0.067(4) 0.048(4) -0.004(2) 0.018(2) -0.003(3) C
C8' 0.060(3) 0.073(5) 0.053(5) 0.000(3) 0.024(3) 0.001(2) C
C9' 0.083(4) 0.079(6) 0.070(6) -0.007(4) 0.044(4) -0.014(3) C
C10' 0.080(4) 0.073(5) 0.064(6) -0.011(3) 0.036(3) -0.018(2) C
C11 0.089(4) 0.064(3) 0.073(4) -0.033(3) 0.013(3) -0.012(3) C
C12 0.070(5) 0.098(8) 0.091(9) -0.004(3) 0.040(6) 0.012(5) C
C12' 0.072(5) 0.092(7) 0.090(9) -0.011(3) 0.036(6) 0.008(4) C
C13 0.041(2) 0.045(2) 0.057(3) -0.004(2) 0.016(2) -0.010(2) C
C14 0.062(3) 0.059(3) 0.046(2) 0.003(3) 0.017(2) 0.004(3) C
C15 0.062(3) 0.065(3) 0.047(3) 0.002(3) 0.009(2) -0.003(2) C
C16 0.049(2) 0.048(2) 0.047(3) 0.000(2) 0.007(2) -0.002(2) C
C17 0.049(1) 0.040(2) 0.056(2) 0.002(1) 0.002(1) -0.003(2) C
C18 0.067(1) 0.062(2) 0.055(3) -0.014(2) 0.005(1) -0.008(2) C
C19 0.069(2) 0.075(3) 0.057(3) -0.022(2) 0.000(1) -0.009(2) C
C20 0.049(1) 0.053(2) 0.066(2) -0.003(1) 0.001(1) -0.003(2) C
C21 0.058(1) 0.048(2) 0.069(2) -0.003(1) 0.014(1) -0.011(2) C
C22 0.060(1) 0.047(2) 0.062(2) -0.006(1) 0.009(1) -0.012(2) C
C23 0.082(4) 0.095(5) 0.058(3) -0.019(3) 0.026(3) -0.006(3) C
C24 0.074(3) 0.083(4) 0.114(5) -0.024(3) 0.034(3) -0.017(3) C
C25 0.042(2) 0.047(2) 0.064(3) 0.000(2) 0.019(2) 0.000(2) C
C26 0.067(3) 0.043(3) 0.060(3) 0.007(2) 0.014(3) 0.001(2) C
C27 0.066(3) 0.050(3) 0.067(3) -0.003(2) 0.022(3) 0.007(2) C
C28 0.055(3) 0.042(2) 0.059(3) 0.003(2) 0.016(2) 0.007(2) C
C29 0.059(2) 0.058(4) 0.057(3) 0.002(2) 0.016(2) 0.014(2) C
C30 0.076(2) 0.064(3) 0.078(3) -0.008(2) 0.032(2) 0.005(3) C
C31 0.071(3) 0.072(4) 0.076(4) -0.007(2) 0.028(3) 0.012(3) C
C32 0.067(2) 0.076(5) 0.067(3) 0.004(1) 0.025(2) 0.016(2) C
C33 0.089(3) 0.074(5) 0.086(3) -0.005(1) 0.044(2) -0.001(2) C
C34 0.076(2) 0.064(4) 0.074(3) -0.006(1) 0.031(2) 0.003(2) C
C35 0.084(4) 0.060(3) 0.091(4) 0.007(3) 0.035(3) -0.018(3) C
C36 0.078(4) 0.117(9) 0.092(6) 0.000(3) 0.040(5) 0.029(5) C

loop_
_geom_angle_atom_site_label_1
_geom_angle_atom_site_label_2
_geom_angle_atom_site_label_3
_geom_angle
_geom_angle_site_symmetry_1
_geom_angle_site_symmetry_2
_geom_angle_site_symmetry_3
_geom_angle_publ_flag
Cl1 Cu Cl2 155.0(1) 1_555 1_555 1_555 no
Cl1 Cu N1 90.8(1) 1_555 1_555 1_555 no
Cl1 Cu N3 94.9(1) 1_555 1_555 1_555 no
Cl1 Cu N7 100.2(1) 1_555 1_555 1_555 no
Cl2 Cu N1 92.7(1) 1_555 1_555 1_555 no
Cl2 Cu N3 90.8(1) 1_555 1_555 1_555 no
Cl2 Cu N7 104.8(1) 1_555 1_555 1_555 no
N1 Cu N3 158.3(1) 1_555 1_555 1_555 no
N1 Cu N7 78.1(1) 1_555 1_555 1_555 no
N3 Cu N7 80.3(1) 1_555 1_555 1_555 no
C8 O1 C12 117.4(5) 1_555 1_555 1_555 no
C8' O1' C12' 117.3(5) 1_555 1_555 1_555 no
C20 O2 C24 118.0(4) 1_555 1_555 1_555 no
C32 O3 C36 116.9(5) 1_555 1_555 1_555 no
Cu N1 N2 114.4(3) 1_555 1_555 1_555 no
Cu N1 C4 137.7(3) 1_555 1_555 1_555 no
N2 N1 C4 105.5(4) 1_555 1_555 1_555 no
N1 N2 C1 117.3(3) 1_555 1_555 1_555 no
N1 N2 C2 110.9(4) 1_555 1_555 1_555 no
C1 N2 C2 131.0(4) 1_555 1_555 1_555 no
Cu N3 N4 109.4(2) 1_555 1_555 1_555 no
Cu N3 C16 142.9(3) 1_555 1_555 1_555 no
N4 N3 C16 106.2(3) 1_555 1_555 1_555 no
N3 N4 C13 119.4(3) 1_555 1_555 1_555 no
N3 N4 C14 111.3(3) 1_555 1_555 1_555 no
C13 N4 C14 128.6(4) 1_555 1_555 1_555 no
N6 N5 C28 103.2(4) 1_555 1_555 1_555 no
N5 N6 C25 117.6(4) 1_555 1_555 1_555 no
N5 N6 C26 112.6(4) 1_555 1_555 1_555 no
C25 N6 C26 129.6(4) 1_555 1_555 1_555 no
Cu N7 C1 101.0(2) 1_555 1_555 1_555 no
Cu N7 C13 95.5(2) 1_555 1_555 1_555 no
Cu N7 C25 113.8(2) 1_555 1_555 1_555 no
C1 N7 C13 113.9(3) 1_555 1_555 1_555 no
C1 N7 C25 115.3(3) 1_555 1_555 1_555 no
C13 N7 C25 114.8(3) 1_555 1_555 1_555 no
N2 C1 N7 108.2(3) 1_555 1_555 1_555 no
N2 C2 C3 107.4(4) 1_555 1_555 1_555 no
N2 C2 C11 123.3(4) 1_555 1_555 1_555 no
C3 C2 C11 129.4(5) 1_555 1_555 1_555 no
C2 C3 C4 106.6(4) 1_555 1_555 1_555 no
N1 C4 C3 109.6(4) 1_555 1_555 1_555 no
N1 C4 C5 116.8(5) 1_555 1_555 1_555 no
N1 C4 C5' 130.6(5) 1_555 1_555 1_555 no
C3 C4 C5 133.5(5) 1_555 1_555 1_555 no
C3 C4 C5' 119.0(5) 1_555 1_555 1_555 no
C4 C5 C6 124.4(4) 1_555 1_555 1_555 no
C4 C5 C10 117.2(4) 1_555 1_555 1_555 no
C6 C5 C10 118.3(3) 1_555 1_555 1_555 no
C5 C6 C7 121.1(2) 1_555 1_555 1_555 no
C6 C7 C8 120.0(2) 1_555 1_555 1_555 no
O1 C8 C7 115.3(4) 1_555 1_555 1_555 no
O1 C8 C9 125.1(4) 1_555 1_555 1_555 no
C7 C8 C9 119.7(3) 1_555 1_555 1_555 no
C8 C9 C10 120.0(2) 1_555 1_555 1_555 no
C5 C10 C9 121.1(2) 1_555 1_555 1_555 no
C4 C5' C6' 116.5(6) 1_555 1_555 1_555 no
C4 C5' C10' 125.1(6) 1_555 1_555 1_555 no
O1' C8' C7' 124.2(6) 1_555 1_555 1_555 no
O1' C8' C9' 115.9(7) 1_555 1_555 1_555 no
N4 C13 N7 107.7(3) 1_555 1_555 1_555 no
N4 C14 C15 107.0(4) 1_555 1_555 1_555 no
N4 C14 C23 122.8(4) 1_555 1_555 1_555 no
C15 C14 C23 130.1(4) 1_555 1_555 1_555 no
C14 C15 C16 105.9(4) 1_555 1_555 1_555 no
N3 C16 C15 109.6(4) 1_555 1_555 1_555 no
N3 C16 C17 125.0(4) 1_555 1_555 1_555 no
C15 C16 C17 125.3(4) 1_555 1_555 1_555 no
C16 C17 C18 118.2(3) 1_555 1_555 1_555 no
C16 C17 C22 123.4(3) 1_555 1_555 1_555 no
O2 C20 C19 115.3(3) 1_555 1_555 1_555 no
O2 C20 C21 125.0(3) 1_555 1_555 1_555 no
N6 C25 N7 114.2(3) 1_555 1_555 1_555 no
N6 C26 C27 106.5(4) 1_555 1_555 1_555 no
N6 C26 C35 122.9(5) 1_555 1_555 1_555 no
C27 C26 C35 130.3(5) 1_555 1_555 1_555 no
C26 C27 C28 105.7(4) 1_555 1_555 1_555 no
N5 C28 C27 111.8(4) 1_555 1_555 1_555 no
N5 C28 C29 118.5(4) 1_555 1_555 1_555 no
C27 C28 C29 129.7(4) 1_555 1_555 1_555 no
C28 C29 C30 121.0(3) 1_555 1_555 1_555 no
C28 C29 C34 120.6(3) 1_555 1_555 1_555 no
O3 C32 C31 125.0(3) 1_555 1_555 1_555 no
O3 C32 C33 115.3(3) 1_555 1_555 1_555 no

loop_
_geom_bond_atom_site_label_1
_geom_bond_atom_site_label_2
_geom_bond_distance
_geom_bond_site_symmetry_1
_geom_bond_site_symmetry_2
_geom_bond_publ_flag
Cu Cl1 2.238(1) 1_555 1_555 no
Cu Cl2 2.268(1) 1_555 1_555 no
Cu N1 2.024(4) 1_555 1_555 no
Cu N3 2.043(4) 1_555 1_555 no
Cu N7 2.355(3) 1_555 1_555 no
O1 C8 1.364(6) 1_555 1_555 no
O1 C12 1.426(5) 1_555 1_555 no
O1' C8' 1.363(6) 1_555 1_555 no
O1' C12' 1.427(5) 1_555 1_555 no
O2 C20 1.358(5) 1_555 1_555 no
O2 C24 1.426(5) 1_555 1_555 no
O3 C32 1.370(5) 1_555 1_555 no
O3 C36 1.427(5) 1_555 1_555 no
N1 N2 1.379(5) 1_555 1_555 no
N1 C4 1.338(6) 1_555 1_555 no
N2 C1 1.459(5) 1_555 1_555 no
N2 C2 1.347(6) 1_555 1_555 no
N3 N4 1.378(5) 1_555 1_555 no
N3 C16 1.331(5) 1_555 1_555 no
N4 C13 1.449(5) 1_555 1_555 no
N4 C14 1.344(5) 1_555 1_555 no
N5 N6 1.381(5) 1_555 1_555 no
N5 C28 1.338(6) 1_555 1_555 no
N6 C25 1.453(6) 1_555 1_555 no
N6 C26 1.343(6) 1_555 1_555 no
N7 C1 1.451(5) 1_555 1_555 no
N7 C13 1.473(5) 1_555 1_555 no
N7 C25 1.452(6) 1_555 1_555 no
C2 C3 1.357(7) 1_555 1_555 no
C2 C11 1.499(7) 1_555 1_555 no
C3 C4 1.409(7) 1_555 1_555 no
C4 C5 1.479(6) 1_555 1_555 no
C4 C5' 1.477(6) 1_555 1_555 no
C5 C6 1.385(2) 1_555 1_555 no
C5 C10 1.385(2) 1_555 1_555 no
C6 C7 1.395(3) 1_555 1_555 no
C7 C8 1.382(3) 1_555 1_555 no
C8 C9 1.382(3) 1_555 1_555 no
C9 C10 1.395(3) 1_555 1_555 no
C14 C15 1.381(7) 1_555 1_555 no
C14 C23 1.479(7) 1_555 1_555 no
C15 C16 1.420(7) 1_555 1_555 no
C16 C17 1.481(5) 1_555 1_555 no
C26 C27 1.370(7) 1_555 1_555 no
C26 C35 1.495(7) 1_555 1_555 no
C27 C28 1.397(7) 1_555 1_555 no
C28 C29 1.487(6) 1_555 1_555 no

loop_
_geom_torsion_atom_site_label_1
_geom_torsion_atom_site_label_2
_geom_torsion_atom_site_label_3
_geom_torsion_atom_site_label_4
_geom_torsion
_geom_torsion_site_symmetry_1
_geom_torsion_site_symmetry_2
_geom_torsion_site_symmetry_3
_geom_torsion_site_symmetry_4
_geom_torsion_publ_flag
C12 O1 C8 C7 160.8(7) 1_555 1_555 1_555 1_555 no
C12 O1 C8 C9 -20.6(9) 1_555 1_555 1_555 1_555 no
C12' O1' C8' C7' 2.6(16) 1_555 1_555 1_555 1_555 no
C12' O1' C8' C9' 177.9(11) 1_555 1_555 1_555 1_555 no
C24 O2 C20 C19 -174.9(4) 1_555 1_555 1_555 1_555 no
C24 O2 C20 C21 3.8(6) 1_555 1_555 1_555 1_555 no
C36 O3 C32 C31 1.7(6) 1_555 1_555 1_555 1_555 no
C36 O3 C32 C33 -177.7(4) 1_555 1_555 1_555 1_555 no
Cu N1 N2 C1 21.9(5) 1_555 1_555 1_555 1_555 no
Cu N1 N2 C2 -167.1(3) 1_555 1_555 1_555 1_555 no
C4 N1 N2 C1 -172.5(4) 1_555 1_555 1_555 1_555 no
C4 N1 N2 C2 -1.5(5) 1_555 1_555 1_555 1_555 no
Cu N1 C4 C3 160.4(4) 1_555 1_555 1_555 1_555 no
Cu N1 C4 C5 -23.5(8) 1_555 1_555 1_555 1_555 no
Cu N1 C4 C5' -9.3(11) 1_555 1_555 1_555 1_555 no
N2 N1 C4 C3 0.1(5) 1_555 1_555 1_555 1_555 no
N2 N1 C4 C5 176.2(4) 1_555 1_555 1_555 1_555 no
N2 N1 C4 C5' -169.7(8) 1_555 1_555 1_555 1_555 no
N1 N2 C1 N7 -49.3(5) 1_555 1_555 1_555 1_555 no
C2 N2 C1 N7 141.9(5) 1_555 1_555 1_555 1_555 no
N1 N2 C2 C3 2.3(5) 1_555 1_555 1_555 1_555 no
N1 N2 C2 C11 -178.3(4) 1_555 1_555 1_555 1_555 no
C1 N2 C2 C3 171.6(4) 1_555 1_555 1_555 1_555 no
C1 N2 C2 C11 -9.0(8) 1_555 1_555 1_555 1_555 no
Cu N3 N4 C13 -19.5(5) 1_555 1_555 1_555 1_555 no
Cu N3 N4 C14 169.7(3) 1_555 1_555 1_555 1_555 no
C16 N3 N4 C13 171.3(4) 1_555 1_555 1_555 1_555 no
C16 N3 N4 C14 0.5(5) 1_555 1_555 1_555 1_555 no
Cu N3 C16 C15 -163.7(4) 1_555 1_555 1_555 1_555 no
Cu N3 C16 C17 19.4(8) 1_555 1_555 1_555 1_555 no
N4 N3 C16 C15 -0.7(5) 1_555 1_555 1_555 1_555 no
N4 N3 C16 C17 -177.5(4) 1_555 1_555 1_555 1_555 no
N3 N4 C13 N7 55.2(5) 1_555 1_555 1_555 1_555 no
C14 N4 C13 N7 -135.8(5) 1_555 1_555 1_555 1_555 no
N3 N4 C14 C15 -0.1(6) 1_555 1_555 1_555 1_555 no
N3 N4 C14 C23 -178.8(5) 1_555 1_555 1_555 1_555 no
C13 N4 C14 C15 -169.8(5) 1_555 1_555 1_555 1_555 no
C13 N4 C14 C23 11.4(9) 1_555 1_555 1_555 1_555 no
C28 N5 N6 C25 174.2(4) 1_555 1_555 1_555 1_555 no
C28 N5 N6 C26 -2.0(5) 1_555 1_555 1_555 1_555 no
N6 N5 C28 C27 0.7(5) 1_555 1_555 1_555 1_555 no
N6 N5 C28 C29 -178.9(4) 1_555 1_555 1_555 1_555 no
N5 N6 C25 N7 -62.1(5) 1_555 1_555 1_555 1_555 no
C26 N6 C25 N7 113.2(5) 1_555 1_555 1_555 1_555 no
N5 N6 C26 C27 2.4(5) 1_555 1_555 1_555 1_555 no
N5 N6 C26 C35 -173.1(5) 1_555 1_555 1_555 1_555 no
C25 N6 C26 C27 -173.1(4) 1_555 1_555 1_555 1_555 no
C25 N6 C26 C35 11.4(8) 1_555 1_555 1_555 1_555 no
Cu N7 C1 N2 45.1(4) 1_555 1_555 1_555 1_555 no
C13 N7 C1 N2 146.2(3) 1_555 1_555 1_555 1_555 no
C25 N7 C1 N2 -78.0(4) 1_555 1_555 1_555 1_555 no
Cu N7 C13 N4 -51.5(3) 1_555 1_555 1_555 1_555 no
C1 N7 C13 N4 -156.2(4) 1_555 1_555 1_555 1_555 no
C25 N7 C13 N4 67.9(4) 1_555 1_555 1_555 1_555 no
Cu N7 C25 N6 -174.3(3) 1_555 1_555 1_555 1_555 no
C1 N7 C25 N6 -58.2(5) 1_555 1_555 1_555 1_555 no
C13 N7 C25 N6 77.2(5) 1_555 1_555 1_555 1_555 no
N2 C2 C3 C4 -2.1(6) 1_555 1_555 1_555 1_555 no
C11 C2 C3 C4 178.6(5) 1_555 1_555 1_555 1_555 no
C2 C3 C4 N1 1.3(6) 1_555 1_555 1_555 1_555 no
C2 C3 C4 C5 -173.9(6) 1_555 1_555 1_555 1_555 no
C2 C3 C4 C5' 172.4(7) 1_555 1_555 1_555 1_555 no
N1 C4 C5 C6 -29.5(7) 1_555 1_555 1_555 1_555 no
N1 C4 C5 C10 152.0(4) 1_555 1_555 1_555 1_555 no
C3 C4 C5 C6 145.4(5) 1_555 1_555 1_555 1_555 no
C3 C4 C5 C10 -33.0(8) 1_555 1_555 1_555 1_555 no
C5' C4 C5 C6 -172.8(25) 1_555 1_555 1_555 1_555 no
C5' C4 C5 C10 8.7(20) 1_555 1_555 1_555 1_555 no
N1 C4 C5' C6' -26.5(11) 1_555 1_555 1_555 1_555 no
N1 C4 C5' C10' 157.4(6) 1_555 1_555 1_555 1_555 no
C3 C4 C5' C6' 164.5(6) 1_555 1_555 1_555 1_555 no
C3 C4 C5' C10' -11.6(10) 1_555 1_555 1_555 1_555 no
C4 C5 C6 C7 -178.4(6) 1_555 1_555 1_555 1_555 no
C4 C5 C10 C9 178.5(6) 1_555 1_555 1_555 1_555 no
C6 C7 C8 O1 178.6(5) 1_555 1_555 1_555 1_555 no
O1 C8 C9 C10 -178.5(6) 1_555 1_555 1_555 1_555 no
C4 C5' C6' C7' -176.4(9) 1_555 1_555 1_555 1_555 no
C4 C5' C10' C9' 176.0(10) 1_555 1_555 1_555 1_555 no
C6' C7' C8' O1' 175.1(10) 1_555 1_555 1_555 1_555 no
O1' C8' C9' C10' -175.5(9) 1_555 1_555 1_555 1_555 no
N4 C14 C15 C16 -0.3(6) 1_555 1_555 1_555 1_555 no
C23 C14 C15 C16 178.3(5) 1_555 1_555 1_555 1_555 no
C14 C15 C16 N3 0.6(6) 1_555 1_555 1_555 1_555 no
C14 C15 C16 C17 177.4(4) 1_555 1_555 1_555 1_555 no
N3 C16 C17 C18 165.8(4) 1_555 1_555 1_555 1_555 no
N3 C16 C17 C22 -14.6(6) 1_555 1_555 1_555 1_555 no
C15 C16 C17 C18 -10.6(6) 1_555 1_555 1_555 1_555 no
C15 C16 C17 C22 169.0(4) 1_555 1_555 1_555 1_555 no
C16 C17 C18 C19 179.6(3) 1_555 1_555 1_555 1_555 no
C16 C17 C22 C21 -179.6(3) 1_555 1_555 1_555 1_555 no
C18 C19 C20 O2 178.7(3) 1_555 1_555 1_555 1_555 no
O2 C20 C21 C22 -178.6(4) 1_555 1_555 1_555 1_555 no
N6 C26 C27 C28 -1.8(5) 1_555 1_555 1_555 1_555 no
C35 C26 C27 C28 173.2(5) 1_555 1_555 1_555 1_555 no
C26 C27 C28 N5 0.6(6) 1_555 1_555 1_555 1_555 no
C26 C27 C28 C29 -179.8(4) 1_555 1_555 1_555 1_555 no
N5 C28 C29 C30 -176.3(3) 1_555 1_555 1_555 1_555 no
N5 C28 C29 C34 1.2(5) 1_555 1_555 1_555 1_555 no
C27 C28 C29 C30 4.1(6) 1_555 1_555 1_555 1_555 no
C27 C28 C29 C34 -178.4(4) 1_555 1_555 1_555 1_555 no
C28 C29 C30 C31 177.6(4) 1_555 1_555 1_555 1_555 no
C28 C29 C34 C33 -177.6(3) 1_555 1_555 1_555 1_555 no
C30 C31 C32 O3 -179.4(4) 1_555 1_555 1_555 1_555 no
O3 C32 C33 C34 179.5(4) 1_555 1_555 1_555 1_555 no
